data_4003575
loop_
_publ_author_name
'Noculak, Agnieszka'
'Morad, Viktoriia'
'McCall, Kyle M.'
'Yakunin, Sergii'
'Shynkarenko, Yevhen'
'W\"orle, Michael'
'Kovalenko, Maksym V.'

_publ_section_title
;
 Bright Blue and Green Luminescence of Sb(III) in Double Perovskite
 Cs<sub>2</sub>MInCl<sub>6</sub> (M = Na, K) Matrices.
;
_journal_issue 12
_journal_name_full 'Chemistry of materials : a publication of the American Chemical Society'
_journal_page_first 5118
_journal_page_last 5124
_journal_paper_doi 10.1021/acs.chemmater.0c01004
_journal_volume 32
_journal_year 2020
_chemical_formula_moiety '0.5(Cl12 Cs4 In2 Na2)'
_chemical_formula_sum 'Cl6 Cs2 In Na'
_chemical_formula_weight 616.33
_space_group_crystal_system cubic
_space_group_IT_number 225
_space_group_name_Hall '-F 4 2 3'
_space_group_name_H-M_alt 'F m -3 m'
_atom_sites_solution_primary dual
_audit_creation_date 2019-07-04
_audit_creation_method
;
Olex2 1.2
(compiled 2018.05.29 svn.r3508 for OlexSys, GUI svn.r5506)
;
_cell_angle_alpha 90
_cell_angle_beta 90
_cell_angle_gamma 90
_cell_formula_units_Z 4
_cell_length_a 10.51410(10)
_cell_length_b 10.51410(10)
_cell_length_c 10.51410(10)
_cell_measurement_reflns_used 5082
_cell_measurement_temperature 200.00(10)
_cell_measurement_theta_max 32.3160
_cell_measurement_theta_min 2.7400
_cell_volume 1162.295(19)
_computing_cell_refinement 'CrysAlisPro 1.171.40.16b (Rigaku OD, 2018)'
_computing_data_collection 'CrysAlisPro 1.171.40.16b (Rigaku OD, 2018)'
_computing_data_reduction 'CrysAlisPro 1.171.40.16b (Rigaku OD, 2018)'
_computing_molecular_graphics 'Olex2 (Dolomanov et al., 2009)'
_computing_publication_material 'Olex2 (Dolomanov et al., 2009)'
_computing_structure_refinement 'XL (Sheldrick, 2008)'
_computing_structure_solution 'XS (Sheldrick, 2008)'
_diffrn_ambient_environment N~2~
_diffrn_ambient_temperature 200.00(10)
_diffrn_detector 'CCD plate'
_diffrn_detector_area_resol_mean 16.0839
_diffrn_detector_type Sapphire3
_diffrn_measured_fraction_theta_full 1.000
_diffrn_measured_fraction_theta_max 1.000
_diffrn_measurement_details
;
List of Runs (angles in degrees, time in seconds):

  # Type    Start    End  Width  t~exp~   \w     \q     \k     \f   Frames
--------------------------------------------------------------------------
  1  \w    -88.00 -22.00   1.00   12.50    --  -25.15 -19.00  90.00   66
  2  \w      7.00  82.00   1.00   12.50    --   25.62  38.00 -60.00   75
  3  \w    -25.00  65.00   1.00   12.50    --   25.62 -99.00 -60.00   90
  4  \w     -3.00  95.00   1.00   12.50    --   25.62  77.00  60.00   98
  5  \w    -25.00  66.00   1.00   12.50    --   25.62 -99.00 150.00   91
  6  \w     -3.00  93.00   1.00   12.50    --   25.62  77.00-180.00   96
  7  \w     37.00  83.00   1.00   12.50    --   25.62 179.00 150.00   46
  8  \w     -3.00  88.00   1.00   12.50    --   25.62  77.00 -60.00   91
  9  \w    -12.00  65.00   1.00   12.50    --   25.62 -99.00  30.00   77
 10  \w    -25.00  64.00   1.00   12.50    --   25.62 -19.00 120.00   89
;
_diffrn_measurement_device 'four-circle diffractometer'
_diffrn_measurement_device_type 'Xcalibur, Sapphire3'
_diffrn_measurement_method '\w scans'
_diffrn_orient_matrix_type 'CrysAlisPro convention (1999,Acta A55,543-557)'
_diffrn_orient_matrix_UB_11 -0.0015701000
_diffrn_orient_matrix_UB_12 -0.0454534000
_diffrn_orient_matrix_UB_13 -0.0498442000
_diffrn_orient_matrix_UB_21 0.0298035000
_diffrn_orient_matrix_UB_22 0.0442884000
_diffrn_orient_matrix_UB_23 -0.0412665000
_diffrn_orient_matrix_UB_31 0.0605009000
_diffrn_orient_matrix_UB_32 -0.0229234000
_diffrn_orient_matrix_UB_33 0.0190406000
_diffrn_radiation_monochromator graphite
_diffrn_radiation_probe x-ray
_diffrn_radiation_type MoK\a
_diffrn_radiation_wavelength 0.71073
_diffrn_reflns_av_R_equivalents 0.0506
_diffrn_reflns_av_unetI/netI 0.0102
_diffrn_reflns_Laue_measured_fraction_full 1.000
_diffrn_reflns_Laue_measured_fraction_max 1.000
_diffrn_reflns_limit_h_max 15
_diffrn_reflns_limit_h_min -15
_diffrn_reflns_limit_k_max 15
_diffrn_reflns_limit_k_min -15
_diffrn_reflns_limit_l_max 15
_diffrn_reflns_limit_l_min -15
_diffrn_reflns_number 6351
_diffrn_reflns_point_group_measured_fraction_full 1.000
_diffrn_reflns_point_group_measured_fraction_max 1.000
_diffrn_reflns_theta_full 25.242
_diffrn_reflns_theta_max 32.376
_diffrn_reflns_theta_min 3.356
_diffrn_source 'fine-focus sealed X-ray tube'
_diffrn_source_type 'Enhance (Mo) X-ray Source'
_exptl_absorpt_coefficient_mu 9.558
_exptl_absorpt_correction_T_max 0.12843
_exptl_absorpt_correction_T_min 0.09668
_exptl_absorpt_correction_type multi-scan
_exptl_absorpt_process_details
;
CrysAlisPro 1.171.40.16b (Rigaku Oxford Diffraction, 2018)
Spherical absorption correction
 using equivalent radius and absorption coefficient.
Empirical absorption correction using spherical harmonics,
 implemented in SCALE3 ABSPACK scaling algorithm.
;
_exptl_crystal_colour colourless
_exptl_crystal_colour_primary colourless
_exptl_crystal_density_diffrn 3.522
_exptl_crystal_description prism
_exptl_crystal_F_000 1088
_exptl_crystal_size_max 0.32
_exptl_crystal_size_mid 0.218
_exptl_crystal_size_min 0.2
_refine_diff_density_max 0.401
_refine_diff_density_min -1.843
_refine_diff_density_rms 0.240
_refine_ls_extinction_coef 0.135(6)
_refine_ls_extinction_expression Fc^*^=kFc[1+0.001xFc^2^\l^3^/sin(2\q)]^-1/4^
_refine_ls_extinction_method 'SHELXL-2018/3 (Sheldrick 2018)'
_refine_ls_goodness_of_fit_ref 1.285
_refine_ls_hydrogen_treatment undef
_refine_ls_matrix_type full
_refine_ls_number_parameters 8
_refine_ls_number_reflns 143
_refine_ls_number_restraints 0
_refine_ls_restrained_S_all 1.285
_refine_ls_R_factor_all 0.0224
_refine_ls_R_factor_gt 0.0224
_refine_ls_shift/su_max 0.000
_refine_ls_shift/su_mean 0.000
_refine_ls_structure_factor_coef Fsqd
_refine_ls_weighting_details 'w=1/[\s^2^(Fo^2^)+(0.0310P)^2^] where P=(Fo^2^+2Fc^2^)/3'
_refine_ls_weighting_scheme calc
_refine_ls_wR_factor_gt 0.0442
_refine_ls_wR_factor_ref 0.0442
_reflns_Friedel_coverage 0.000
_reflns_number_gt 143
_reflns_number_total 143
_reflns_threshold_expression 'I > 2\s(I)'
_cod_data_source_file cm0c01004_si_001.cif
_cod_data_source_block 1
_cod_depositor_comments 'Adding full bibliography for 4003575.cif.'
_cod_original_cell_volume 1162.29(3)
_cod_database_code 4003575
_shelx_shelxl_version_number 2018/3
_chemical_oxdiff_formula Cs2Na1In1Cl6
_shelx_space_group_comment
;
The symmetry employed for this shelxl refinement is uniquely defined
by the following loop, which should always be used as a source of
symmetry information in preference to the above space-group names.
They are only intended as comments.
;
_shelx_estimated_absorpt_t_max 0.251
_shelx_estimated_absorpt_t_min 0.150
_reflns_odcompleteness_completeness 100.00
_reflns_odcompleteness_iscentric 1
_reflns_odcompleteness_theta 30.44
_olex2_refinement_description
;
;
_olex2_exptl_crystal_mounting_method tip-mounted
_olex2_submission_special_instructions 'No special instructions were received'
_oxdiff_exptl_absorpt_empirical_details
;
Empirical correction (ABSPACK) includes:
- Absorption correction using spherical harmonics
- Frame scaling
;
_oxdiff_exptl_absorpt_empirical_full_max 1.533
_oxdiff_exptl_absorpt_empirical_full_min 0.723

loop_
_space_group_symop_operation_xyz
'x, y, z'
'-x, -y, z'
'-x, y, -z'
'x, -y, -z'
'z, x, y'
'z, -x, -y'
'-z, -x, y'
'-z, x, -y'
'y, z, x'
'-y, z, -x'
'y, -z, -x'
'-y, -z, x'
'y, x, -z'
'-y, -x, -z'
'y, -x, z'
'-y, x, z'
'x, z, -y'
'-x, z, y'
'-x, -z, -y'
'x, -z, y'
'z, y, -x'
'z, -y, x'
'-z, y, x'
'-z, -y, -x'
'x, y+1/2, z+1/2'
'-x, -y+1/2, z+1/2'
'-x, y+1/2, -z+1/2'
'x, -y+1/2, -z+1/2'
'z, x+1/2, y+1/2'
'z, -x+1/2, -y+1/2'
'-z, -x+1/2, y+1/2'
'-z, x+1/2, -y+1/2'
'y, z+1/2, x+1/2'
'-y, z+1/2, -x+1/2'
'y, -z+1/2, -x+1/2'
'-y, -z+1/2, x+1/2'
'y, x+1/2, -z+1/2'
'-y, -x+1/2, -z+1/2'
'y, -x+1/2, z+1/2'
'-y, x+1/2, z+1/2'
'x, z+1/2, -y+1/2'
'-x, z+1/2, y+1/2'
'-x, -z+1/2, -y+1/2'
'x, -z+1/2, y+1/2'
'z, y+1/2, -x+1/2'
'z, -y+1/2, x+1/2'
'-z, y+1/2, x+1/2'
'-z, -y+1/2, -x+1/2'
'x+1/2, y, z+1/2'
'-x+1/2, -y, z+1/2'
'-x+1/2, y, -z+1/2'
'x+1/2, -y, -z+1/2'
'z+1/2, x, y+1/2'
'z+1/2, -x, -y+1/2'
'-z+1/2, -x, y+1/2'
'-z+1/2, x, -y+1/2'
'y+1/2, z, x+1/2'
'-y+1/2, z, -x+1/2'
'y+1/2, -z, -x+1/2'
'-y+1/2, -z, x+1/2'
'y+1/2, x, -z+1/2'
'-y+1/2, -x, -z+1/2'
'y+1/2, -x, z+1/2'
'-y+1/2, x, z+1/2'
'x+1/2, z, -y+1/2'
'-x+1/2, z, y+1/2'
'-x+1/2, -z, -y+1/2'
'x+1/2, -z, y+1/2'
'z+1/2, y, -x+1/2'
'z+1/2, -y, x+1/2'
'-z+1/2, y, x+1/2'
'-z+1/2, -y, -x+1/2'
'x+1/2, y+1/2, z'
'-x+1/2, -y+1/2, z'
'-x+1/2, y+1/2, -z'
'x+1/2, -y+1/2, -z'
'z+1/2, x+1/2, y'
'z+1/2, -x+1/2, -y'
'-z+1/2, -x+1/2, y'
'-z+1/2, x+1/2, -y'
'y+1/2, z+1/2, x'
'-y+1/2, z+1/2, -x'
'y+1/2, -z+1/2, -x'
'-y+1/2, -z+1/2, x'
'y+1/2, x+1/2, -z'
'-y+1/2, -x+1/2, -z'
'y+1/2, -x+1/2, z'
'-y+1/2, x+1/2, z'
'x+1/2, z+1/2, -y'
'-x+1/2, z+1/2, y'
'-x+1/2, -z+1/2, -y'
'x+1/2, -z+1/2, y'
'z+1/2, y+1/2, -x'
'z+1/2, -y+1/2, x'
'-z+1/2, y+1/2, x'
'-z+1/2, -y+1/2, -x'
'-x, -y, -z'
'x, y, -z'
'x, -y, z'
'-x, y, z'
'-z, -x, -y'
'-z, x, y'
'z, x, -y'
'z, -x, y'
'-y, -z, -x'
'y, -z, x'
'-y, z, x'
'y, z, -x'
'-y, -x, z'
'y, x, z'
'-y, x, -z'
'y, -x, -z'
'-x, -z, y'
'x, -z, -y'
'x, z, y'
'-x, z, -y'
'-z, -y, x'
'-z, y, -x'
'z, -y, -x'
'z, y, x'
'-x, -y+1/2, -z+1/2'
'x, y+1/2, -z+1/2'
'x, -y+1/2, z+1/2'
'-x, y+1/2, z+1/2'
'-z, -x+1/2, -y+1/2'
'-z, x+1/2, y+1/2'
'z, x+1/2, -y+1/2'
'z, -x+1/2, y+1/2'
'-y, -z+1/2, -x+1/2'
'y, -z+1/2, x+1/2'
'-y, z+1/2, x+1/2'
'y, z+1/2, -x+1/2'
'-y, -x+1/2, z+1/2'
'y, x+1/2, z+1/2'
'-y, x+1/2, -z+1/2'
'y, -x+1/2, -z+1/2'
'-x, -z+1/2, y+1/2'
'x, -z+1/2, -y+1/2'
'x, z+1/2, y+1/2'
'-x, z+1/2, -y+1/2'
'-z, -y+1/2, x+1/2'
'-z, y+1/2, -x+1/2'
'z, -y+1/2, -x+1/2'
'z, y+1/2, x+1/2'
'-x+1/2, -y, -z+1/2'
'x+1/2, y, -z+1/2'
'x+1/2, -y, z+1/2'
'-x+1/2, y, z+1/2'
'-z+1/2, -x, -y+1/2'
'-z+1/2, x, y+1/2'
'z+1/2, x, -y+1/2'
'z+1/2, -x, y+1/2'
'-y+1/2, -z, -x+1/2'
'y+1/2, -z, x+1/2'
'-y+1/2, z, x+1/2'
'y+1/2, z, -x+1/2'
'-y+1/2, -x, z+1/2'
'y+1/2, x, z+1/2'
'-y+1/2, x, -z+1/2'
'y+1/2, -x, -z+1/2'
'-x+1/2, -z, y+1/2'
'x+1/2, -z, -y+1/2'
'x+1/2, z, y+1/2'
'-x+1/2, z, -y+1/2'
'-z+1/2, -y, x+1/2'
'-z+1/2, y, -x+1/2'
'z+1/2, -y, -x+1/2'
'z+1/2, y, x+1/2'
'-x+1/2, -y+1/2, -z'
'x+1/2, y+1/2, -z'
'x+1/2, -y+1/2, z'
'-x+1/2, y+1/2, z'
'-z+1/2, -x+1/2, -y'
'-z+1/2, x+1/2, y'
'z+1/2, x+1/2, -y'
'z+1/2, -x+1/2, y'
'-y+1/2, -z+1/2, -x'
'y+1/2, -z+1/2, x'
'-y+1/2, z+1/2, x'
'y+1/2, z+1/2, -x'
'-y+1/2, -x+1/2, z'
'y+1/2, x+1/2, z'
'-y+1/2, x+1/2, -z'
'y+1/2, -x+1/2, -z'
'-x+1/2, -z+1/2, y'
'x+1/2, -z+1/2, -y'
'x+1/2, z+1/2, y'
'-x+1/2, z+1/2, -y'
'-z+1/2, -y+1/2, x'
'-z+1/2, y+1/2, -x'
'z+1/2, -y+1/2, -x'
'z+1/2, y+1/2, x'

loop_
_atom_site_label
_atom_site_type_symbol
_atom_site_fract_x
_atom_site_fract_y
_atom_site_fract_z
_atom_site_U_iso_or_equiv
_atom_site_adp_type
_atom_site_occupancy
_atom_site_site_symmetry_order
_atom_site_calc_flag
_atom_site_refinement_flags_posn
_atom_site_refinement_flags_adp
_atom_site_refinement_flags_occupancy
_atom_site_disorder_assembly
_atom_site_disorder_group
In01 In 0.500000 0.500000 0.500000 0.0115(2) Uani 1 48 d S T P . .
Cs02 Cs 0.250000 0.250000 0.250000 0.0211(2) Uani 1 24 d S T P . .
Cl03 Cl 0.26141(8) 0.500000 0.500000 0.0226(3) Uani 1 8 d S T P . .
Na1 Na 0.000000 0.500000 0.500000 0.0134(11) Uani 1 48 d S T P . .

loop_
_atom_site_aniso_label
_atom_site_aniso_U_11
_atom_site_aniso_U_22
_atom_site_aniso_U_33
_atom_site_aniso_U_23
_atom_site_aniso_U_13
_atom_site_aniso_U_12
In01 0.0115(2) 0.0115(2) 0.0115(2) 0.000 0.000 0.000
Cs02 0.0211(2) 0.0211(2) 0.0211(2) 0.000 0.000 0.000
Cl03 0.0122(3) 0.0277(3) 0.0277(3) 0.000 0.000 0.000
Na1 0.0134(11) 0.0134(11) 0.0134(11) 0.000 0.000 0.000

loop_
_atom_type_symbol
_atom_type_description
_atom_type_scat_dispersion_real
_atom_type_scat_dispersion_imag
_atom_type_scat_source
Cl Cl 0.1484 0.1585 'International Tables Vol C Tables 4.2.6.8 and 6.1.1.4'
Cs Cs -0.3680 2.1192 'International Tables Vol C Tables 4.2.6.8 and 6.1.1.4'
In In -0.7276 1.3100 'International Tables Vol C Tables 4.2.6.8 and 6.1.1.4'
Na Na 0.0362 0.0249 'International Tables Vol C Tables 4.2.6.8 and 6.1.1.4'

loop_
_exptl_crystal_face_index_h
_exptl_crystal_face_index_k
_exptl_crystal_face_index_l
_exptl_crystal_face_perp_dist
1 -1 -1 0.1458
-1 1 1 0.1105
1 0 1 0.1230
-1 0 -1 0.1329
-5 5 -4 0.1327
4 -5 3 0.0735
-2 -4 5 0.1105
-5 -4 2 0.0775
-4 -5 -5 0.1178
5 4 -5 0.0965
1 1 1 0.1081

loop_
_geom_angle_atom_site_label_1
_geom_angle_atom_site_label_2
_geom_angle_atom_site_label_3
_geom_angle
_geom_angle_site_symmetry_1
_geom_angle_site_symmetry_3
_geom_angle_publ_flag
Cs02 In01 Cs02 180.0 . 97_666 ?
Cs02 In01 Cs02 109.5 . 49 ?
Cs02 In01 Cs02 70.5 97_666 25 ?
Cs02 In01 Cs02 109.5 97_666 145_565 ?
Cs02 In01 Cs02 109.471(1) 97_666 121_655 ?
Cs02 In01 Cs02 109.5 . 25 ?
Cs02 In01 Cs02 180.0 121_655 25 ?
Cs02 In01 Cs02 70.5 145_565 25 ?
Cs02 In01 Cs02 70.5 97_666 49 ?
Cs02 In01 Cs02 109.5 121_655 145_565 ?
Cs02 In01 Cs02 70.5 121_655 49 ?
Cs02 In01 Cs02 180.0 145_565 49 ?
Cs02 In01 Cs02 70.5 . 145_565 ?
Cs02 In01 Cs02 70.529(1) . 121_655 ?
Cs02 In01 Cs02 109.5 25 49 ?
Cl03 In01 Cs02 125.3 105_666 . ?
Cl03 In01 Cs02 125.3 . 121_655 ?
Cl03 In01 Cs02 54.7 105_666 49 ?
Cl03 In01 Cs02 54.7 97_666 49 ?
Cl03 In01 Cs02 125.3 97_666 25 ?
Cl03 In01 Cs02 125.3 5 25 ?
Cl03 In01 Cs02 54.7 5 . ?
Cl03 In01 Cs02 54.7 9 145_565 ?
Cl03 In01 Cs02 54.7 101_666 25 ?
Cl03 In01 Cs02 54.7 . 145_565 ?
Cl03 In01 Cs02 125.3 101_666 . ?
Cl03 In01 Cs02 125.3 97_666 145_565 ?
Cl03 In01 Cs02 54.736(1) . 25 ?
Cl03 In01 Cs02 125.3 9 49 ?
Cl03 In01 Cs02 54.7 105_666 25 ?
Cl03 In01 Cs02 125.3 9 97_666 ?
Cl03 In01 Cs02 125.3 . 49 ?
Cl03 In01 Cs02 125.3 . 97_666 ?
Cl03 In01 Cs02 125.3 105_666 145_565 ?
Cl03 In01 Cs02 125.3 105_666 121_655 ?
Cl03 In01 Cs02 54.7 105_666 97_666 ?
Cl03 In01 Cs02 54.7 9 121_655 ?
Cl03 In01 Cs02 54.7 5 49 ?
Cl03 In01 Cs02 125.3 101_666 121_655 ?
Cl03 In01 Cs02 54.7 . . ?
Cl03 In01 Cs02 54.7 5 121_655 ?
Cl03 In01 Cs02 125.3 9 25 ?
Cl03 In01 Cs02 54.7 97_666 121_655 ?
Cl03 In01 Cs02 125.3 101_666 49 ?
Cl03 In01 Cs02 125.3 5 145_565 ?
Cl03 In01 Cs02 54.7 9 . ?
Cl03 In01 Cs02 54.7 101_666 97_666 ?
Cl03 In01 Cs02 125.3 97_666 . ?
Cl03 In01 Cs02 125.3 5 97_666 ?
Cl03 In01 Cs02 54.7 101_666 145_565 ?
Cl03 In01 Cs02 54.7 97_666 97_666 ?
Cl03 In01 Cl03 90.0 105_666 97_666 ?
Cl03 In01 Cl03 90.0 105_666 . ?
Cl03 In01 Cl03 180.0 105_666 9 ?
Cl03 In01 Cl03 180.0 101_666 5 ?
Cl03 In01 Cl03 90.0 101_666 97_666 ?
Cl03 In01 Cl03 90.0 5 . ?
Cl03 In01 Cl03 90.0 105_666 101_666 ?
Cl03 In01 Cl03 90.0 105_666 5 ?
Cl03 In01 Cl03 90.0 9 . ?
Cl03 In01 Cl03 90.0 9 101_666 ?
Cl03 In01 Cl03 90.0 101_666 . ?
Cl03 In01 Cl03 90.0 9 5 ?
Cl03 In01 Cl03 90.0 5 97_666 ?
Cl03 In01 Cl03 90.0 9 97_666 ?
Cl03 In01 Cl03 180.0 97_666 . ?
Cl03 Cs02 Cl03 56.97(2) . 5 ?
Cl03 Cs02 Cl03 176.30(2) 173_556 125_655 ?
Cl03 Cs02 Cl03 120.0 53_454 129_655 ?
Cl03 Cs02 Cl03 120.0 153_565 125_655 ?
Cl03 Cs02 Cl03 120.0 . 129_655 ?
Cl03 Cs02 Cl03 120.0 153_565 169_556 ?
Cl03 Cs02 Cl03 90.060(1) 5 173_556 ?
Cl03 Cs02 Cl03 90.060(1) 53_454 125_655 ?
Cl03 Cs02 Cl03 63.01(2) 9 125_655 ?
Cl03 Cs02 Cl03 56.97(2) 129_655 125_655 ?
Cl03 Cs02 Cl03 90.060(1) 9 129_655 ?
Cl03 Cs02 Cl03 90.060(1) 81_445 129_655 ?
Cl03 Cs02 Cl03 176.30(2) 153_565 129_655 ?
Cl03 Cs02 Cl03 56.97(2) 53_454 145_565 ?
Cl03 Cs02 Cl03 56.97(2) 81_445 173_556 ?
Cl03 Cs02 Cl03 90.060(1) 53_454 173_556 ?
Cl03 Cs02 Cl03 120.0 9 53_454 ?
Cl03 Cs02 Cl03 90.060(1) 81_445 153_565 ?
Cl03 Cs02 Cl03 63.01(2) 81_445 53_454 ?
Cl03 Cs02 Cl03 120.0 25_544 153_565 ?
Cl03 Cs02 Cl03 90.060(1) . 169_556 ?
Cl03 Cs02 Cl03 120.0 9 169_556 ?
Cl03 Cs02 Cl03 176.30(2) 9 81_445 ?
Cl03 Cs02 Cl03 120.0 53_454 169_556 ?
Cl03 Cs02 Cl03 56.97(2) 173_556 169_556 ?
Cl03 Cs02 Cl03 90.060(1) . 145_565 ?
Cl03 Cs02 Cl03 63.01(2) 125_655 145_565 ?
Cl03 Cs02 Cl03 63.01(2) . 173_556 ?
Cl03 Cs02 Cl03 56.97(2) 153_565 145_565 ?
Cl03 Cs02 Cl03 120.0 173_556 145_565 ?
Cl03 Cs02 Cl03 176.30(2) 5 53_454 ?
Cl03 Cs02 Cl03 56.97(2) . 9 ?
Cl03 Cs02 Cl03 120.0 129_655 173_556 ?
Cl03 Cs02 Cl03 90.060(1) 9 153_565 ?
Cl03 Cs02 Cl03 120.0 . 125_655 ?
Cl03 Cs02 Cl03 90.060(1) 5 125_655 ?
Cl03 Cs02 Cl03 120.0 81_445 125_655 ?
Cl03 Cs02 Cl03 56.97(2) 53_454 153_565 ?
Cl03 Cs02 Cl03 120.0 5 81_445 ?
Cl03 Cs02 Cl03 56.97(2) 25_544 125_655 ?
Cl03 Cs02 Cl03 56.97(2) 81_445 169_556 ?
Cl03 Cs02 Cl03 176.30(2) . 25_544 ?
Cl03 Cs02 Cl03 90.060(1) 25_544 169_556 ?
Cl03 Cs02 Cl03 63.01(2) 5 129_655 ?
Cl03 Cs02 Cl03 63.01(2) 129_655 169_556 ?
Cl03 Cs02 Cl03 120.0 5 25_544 ?
Cl03 Cs02 Cl03 120.0 125_655 169_556 ?
Cl03 Cs02 Cl03 56.97(2) 5 9 ?
Cl03 Cs02 Cl03 120.0 5 145_565 ?
Cl03 Cs02 Cl03 120.0 9 25_544 ?
Cl03 Cs02 Cl03 120.0 81_445 145_565 ?
Cl03 Cs02 Cl03 56.97(2) 25_544 129_655 ?
Cl03 Cs02 Cl03 90.060(1) 25_544 145_565 ?
Cl03 Cs02 Cl03 63.01(2) 81_445 25_544 ?
Cl03 Cs02 Cl03 120.0 129_655 145_565 ?
Cl03 Cs02 Cl03 63.01(2) 9 145_565 ?
Cl03 Cs02 Cl03 176.30(2) 169_556 145_565 ?
Cl03 Cs02 Cl03 63.01(2) 53_454 25_544 ?
Cl03 Cs02 Cl03 120.0 . 53_454 ?
Cl03 Cs02 Cl03 120.0 9 173_556 ?
Cl03 Cs02 Cl03 120.0 25_544 173_556 ?
Cl03 Cs02 Cl03 63.01(2) . 153_565 ?
Cl03 Cs02 Cl03 120.0 5 153_565 ?
Cl03 Cs02 Cl03 120.0 . 81_445 ?
Cl03 Cs02 Cl03 63.01(2) 153_565 173_556 ?
Cl03 Cs02 Cl03 63.01(2) 5 169_556 ?
In01 Cl03 Cs02 91.849(12) . . ?
In01 Cl03 Cs02 91.849(12) . 169_556 ?
In01 Cl03 Cs02 91.849(12) . 25 ?
In01 Cl03 Cs02 91.849(12) . 145_565 ?
In01 Cl03 Na1 180.0 . . ?
Cs02 Cl03 Cs02 89.940(1) . 169_556 ?
Cs02 Cl03 Cs02 176.30(2) 145_565 169_556 ?
Cs02 Cl03 Cs02 89.940(1) . 145_565 ?
Cs02 Cl03 Cs02 176.30(2) . 25 ?
Cs02 Cl03 Cs02 89.940(1) 25 145_565 ?
Cs02 Cl03 Cs02 89.940(1) 25 169_556 ?
Na1 Cl03 Cs02 88.151(12) . 169_556 ?
Na1 Cl03 Cs02 88.151(12) . . ?
Na1 Cl03 Cs02 88.151(12) . 25 ?
Na1 Cl03 Cs02 88.151(12) . 145_565 ?
Cs02 Na1 Cs02 109.5 169_556 97_566 ?
Cs02 Na1 Cs02 70.529(1) 121 73_455 ?
Cs02 Na1 Cs02 70.529(1) 121 . ?
Cs02 Na1 Cs02 180.0 25 121 ?
Cs02 Na1 Cs02 70.5 25 169_556 ?
Cs02 Na1 Cs02 109.5 . 73_455 ?
Cs02 Na1 Cs02 109.471(1) 121 97_566 ?
Cs02 Na1 Cs02 109.5 121 169_556 ?
Cs02 Na1 Cs02 70.5 25 97_566 ?
Cs02 Na1 Cs02 109.471(1) 25 73_455 ?
Cs02 Na1 Cs02 70.5 . 169_556 ?
Cs02 Na1 Cs02 180.0 . 97_566 ?
Cs02 Na1 Cs02 70.5 97_566 73_455 ?
Cs02 Na1 Cs02 109.5 25 . ?
Cs02 Na1 Cs02 180.0 169_556 73_455 ?
Cl03 Na1 Cs02 125.3 57_455 . ?
Cl03 Na1 Cs02 54.7 173_556 169_556 ?
Cl03 Na1 Cs02 125.3 57_455 73_455 ?
Cl03 Na1 Cs02 54.7 57_455 169_556 ?
Cl03 Na1 Cs02 125.3 97_566 25 ?
Cl03 Na1 Cs02 125.3 97_566 169_556 ?
Cl03 Na1 Cs02 125.3 . 73_455 ?
Cl03 Na1 Cs02 125.3 153_565 97_566 ?
Cl03 Na1 Cs02 54.7 97_566 97_566 ?
Cl03 Na1 Cs02 54.7 153_565 121 ?
Cl03 Na1 Cs02 125.3 57_455 121 ?
Cl03 Na1 Cs02 54.7 57_455 25 ?
Cl03 Na1 Cs02 54.7 57_455 97_566 ?
Cl03 Na1 Cs02 125.3 153_565 169_556 ?
Cl03 Na1 Cs02 54.7 97_566 121 ?
Cl03 Na1 Cs02 54.7 173_556 . ?
Cl03 Na1 Cs02 54.7 . . ?
Cl03 Na1 Cs02 125.3 . 121 ?
Cl03 Na1 Cs02 54.7 97_566 73_455 ?
Cl03 Na1 Cs02 125.3 77_455 169_556 ?
Cl03 Na1 Cs02 125.3 97_566 . ?
Cl03 Na1 Cs02 125.3 77_455 121 ?
Cl03 Na1 Cs02 54.7 77_455 73_455 ?
Cl03 Na1 Cs02 125.3 . 97_566 ?
Cl03 Na1 Cs02 54.7 . 25 ?
Cl03 Na1 Cs02 54.7 153_565 . ?
Cl03 Na1 Cs02 125.3 153_565 25 ?
Cl03 Na1 Cs02 54.7 77_455 97_566 ?
Cl03 Na1 Cs02 125.3 77_455 . ?
Cl03 Na1 Cs02 54.7 77_455 25 ?
Cl03 Na1 Cs02 125.3 173_556 73_455 ?
Cl03 Na1 Cs02 125.3 173_556 25 ?
Cl03 Na1 Cs02 54.7 153_565 73_455 ?
Cl03 Na1 Cs02 125.3 173_556 97_566 ?
Cl03 Na1 Cs02 54.7 . 169_556 ?
Cl03 Na1 Cs02 54.7 173_556 121 ?
Cl03 Na1 Cl03 90.0 . 77_455 ?
Cl03 Na1 Cl03 90.0 . 57_455 ?
Cl03 Na1 Cl03 90.0 57_455 173_556 ?
Cl03 Na1 Cl03 180.0 . 97_566 ?
Cl03 Na1 Cl03 90.0 57_455 77_455 ?
Cl03 Na1 Cl03 90.0 57_455 97_566 ?
Cl03 Na1 Cl03 90.0 153_565 77_455 ?
Cl03 Na1 Cl03 90.0 . 153_565 ?
Cl03 Na1 Cl03 180.0 153_565 57_455 ?
Cl03 Na1 Cl03 90.0 153_565 97_566 ?
Cl03 Na1 Cl03 90.0 . 173_556 ?
Cl03 Na1 Cl03 90.0 153_565 173_556 ?
Cl03 Na1 Cl03 90.0 173_556 97_566 ?
Cl03 Na1 Cl03 180.0 173_556 77_455 ?
Cl03 Na1 Cl03 90.0 77_455 97_566 ?

loop_
_geom_bond_atom_site_label_1
_geom_bond_atom_site_label_2
_geom_bond_distance
_geom_bond_site_symmetry_2
_geom_bond_publ_flag
In01 Cs02 4.55274(5) . ?
In01 Cs02 4.55274(4) 97_666 ?
In01 Cs02 4.55274(5) 121_655 ?
In01 Cs02 4.55274(4) 145_565 ?
In01 Cs02 4.55274(4) 25 ?
In01 Cs02 4.55274(5) 49 ?
In01 Cl03 2.5085(8) 105_666 ?
In01 Cl03 2.5085(8) 9 ?
In01 Cl03 2.5085(8) 101_666 ?
In01 Cl03 2.5085(8) 5 ?
In01 Cl03 2.5086(8) . ?
In01 Cl03 2.5085(8) 97_666 ?
Cs02 Cl03 3.71923(5) 145_565 ?
Cs02 Cl03 3.71923(5) 125_655 ?
Cs02 Cl03 3.71923(5) . ?
Cs02 Cl03 3.71923(4) 153_565 ?
Cs02 Cl03 3.71923(5) 53_454 ?
Cs02 Cl03 3.71923(5) 5 ?
Cs02 Cl03 3.71923(5) 173_556 ?
Cs02 Cl03 3.71923(4) 129_655 ?
Cs02 Cl03 3.71923(5) 169_556 ?
Cs02 Cl03 3.71923(5) 25_544 ?
Cs02 Cl03 3.71923(4) 81_445 ?
Cs02 Cl03 3.71923(4) 9 ?
Cl03 Na1 2.7485(8) . ?

loop_
_exptl_oxdiff_crystal_face_indexfrac_h
_exptl_oxdiff_crystal_face_indexfrac_k
_exptl_oxdiff_crystal_face_indexfrac_l
_exptl_oxdiff_crystal_face_x
_exptl_oxdiff_crystal_face_y
_exptl_oxdiff_crystal_face_z
0.9975 -0.9993 -1.0041 0.0939 0.0269 0.0641
-0.9975 0.9993 1.0041 -0.0939 -0.0269 -0.0641
1.0067 0.0054 0.9932 -0.0513 -0.0107 0.0797
-1.0067 -0.0054 -0.9932 0.0513 0.0107 -0.0797
-5.0471 4.9758 -3.9827 -0.0197 0.2343 -0.4952
4.0404 -4.9812 2.9894 0.0711 -0.2236 0.4156
-1.9511 -3.9954 5.0293 -0.0660 -0.4426 0.0693
-4.9714 -4.0116 2.0495 0.0880 -0.4104 -0.1698
-4.0136 -5.0246 -4.9566 0.4817 -0.1376 -0.2220
4.9515 4.0048 -5.0505 0.0619 0.5334 0.1116
1.0027 1.0055 0.9899 -0.0966 0.0336 0.0565
